data_7154078
loop_
_publ_author_name
'Cheng, Shuanghua'
'Yu, Shouyun'

_publ_section_title
;
 Enantioselective synthesis of 3-substituted 1,2-oxazinanes via
 organocatalytic intramolecular aza-Michael addition.
;
_journal_issue 43
_journal_name_full 'Organic &amp; biomolecular chemistry'
_journal_page_first 8607
_journal_page_last 8610
_journal_paper_doi 10.1039/c4ob01646g
_journal_volume 12
_journal_year 2014
_chemical_absolute_configuration ad
_chemical_formula_sum 'C20 H20 N2 O6'
_chemical_formula_weight 384.38
_chemical_name_systematic
; 
 ? 
;
_space_group_IT_number 4
_symmetry_cell_setting monoclinic
_symmetry_space_group_name_Hall 'P 2yb'
_symmetry_space_group_name_H-M 'P 1 21 1'
_atom_sites_solution_hydrogens geom
_atom_sites_solution_primary direct
_atom_sites_solution_secondary difmap
_audit_creation_method SHELXL-97
_cell_angle_alpha 90.00
_cell_angle_beta 94.667(2)
_cell_angle_gamma 90.00
_cell_formula_units_Z 2
_cell_length_a 11.9298(3)
_cell_length_b 5.8381(2)
_cell_length_c 13.6572(3)
_cell_measurement_reflns_used 1886
_cell_measurement_temperature 296(2)
_cell_measurement_theta_max 65.94
_cell_measurement_theta_min 7.45
_cell_volume 948.03(5)
_computing_cell_refinement 'Bruker SAINT'
_computing_data_collection 'Bruker APEX2'
_computing_data_reduction 'Bruker SAINT'
_computing_molecular_graphics 'Bruker SHELXTL'
_computing_publication_material 'Bruker SHELXTL'
_computing_structure_refinement 'SHELXL-97 (Sheldrick, 2008)'
_computing_structure_solution 'SHELXS-97 (Sheldrick, 2008)'
_diffrn_ambient_temperature 296(2)
_diffrn_measured_fraction_theta_full 0.960
_diffrn_measured_fraction_theta_max 0.960
_diffrn_measurement_device_type 'Bruker APEX-II CCD'
_diffrn_measurement_method '\f and \w scans'
_diffrn_radiation_monochromator graphite
_diffrn_radiation_source 'fine-focus sealed tube'
_diffrn_radiation_type CuK\a
_diffrn_radiation_wavelength 1.54178
_diffrn_reflns_av_R_equivalents 0.0208
_diffrn_reflns_av_sigmaI/netI 0.0274
_diffrn_reflns_limit_h_max 13
_diffrn_reflns_limit_h_min -14
_diffrn_reflns_limit_k_max 6
_diffrn_reflns_limit_k_min -6
_diffrn_reflns_limit_l_max 13
_diffrn_reflns_limit_l_min -16
_diffrn_reflns_number 4372
_diffrn_reflns_theta_full 65.00
_diffrn_reflns_theta_max 65.00
_diffrn_reflns_theta_min 7.45
_exptl_absorpt_coefficient_mu 0.840
_exptl_absorpt_correction_T_max 0.8915
_exptl_absorpt_correction_T_min 0.8050
_exptl_absorpt_correction_type multi-scan
_exptl_absorpt_process_details sadabs
_exptl_crystal_colour 'light gray'
_exptl_crystal_density_diffrn 1.347
_exptl_crystal_density_method 'not measured'
_exptl_crystal_description block
_exptl_crystal_F_000 404
_exptl_crystal_size_max 0.27
_exptl_crystal_size_mid 0.24
_exptl_crystal_size_min 0.14
_refine_diff_density_max 0.275
_refine_diff_density_min -0.583
_refine_diff_density_rms 0.050
_refine_ls_abs_structure_details 'Flack H D (1983), Acta Cryst. A39, 876-881'
_refine_ls_abs_structure_Flack 0.0(4)
_refine_ls_extinction_method none
_refine_ls_goodness_of_fit_ref 1.071
_refine_ls_hydrogen_treatment constr
_refine_ls_matrix_type full
_refine_ls_number_parameters 233
_refine_ls_number_reflns 2492
_refine_ls_number_restraints 1
_refine_ls_restrained_S_all 1.071
_refine_ls_R_factor_all 0.0701
_refine_ls_R_factor_gt 0.0649
_refine_ls_shift/su_max 0.001
_refine_ls_shift/su_mean 0.000
_refine_ls_structure_factor_coef Fsqd
_refine_ls_weighting_details 'calc w=1/[\s^2^(Fo^2^)+(0.0956P)^2^+0.3837P] where P=(Fo^2^+2Fc^2^)/3'
_refine_ls_weighting_scheme calc
_refine_ls_wR_factor_gt 0.1697
_refine_ls_wR_factor_ref 0.1772
_reflns_number_gt 2282
_reflns_number_total 2492
_reflns_threshold_expression >2sigma(I)
_cod_data_source_file c4ob01646g2.cif
_cod_data_source_block cu_20140416aa_0m
_cod_depositor_comments
;
The following automatic conversions were performed:

'_symmetry_cell_setting' value 'Monoclinic' changed to 'monoclinic'
according to
/usr/data/users/saulius/crontab/automatic-downloads/rss-feeds/RSC/lib/dictionaries/cif_core.dic
dictionary named 'cif_core.dic' version 2.4.2 from 2011-04-26.

Automatic conversion script
Id: cif_fix_values 2281 2013-09-26 08:29:07Z andrius 

 Adding full bibliography for 7154078.cif.
;
_cod_original_sg_symbol_H-M 'P2(1)   '
_cod_database_code 7154078

loop_
_symmetry_equiv_pos_as_xyz
'x, y, z'
'-x, y+1/2, -z'

loop_
_atom_site_label
_atom_site_type_symbol
_atom_site_fract_x
_atom_site_fract_y
_atom_site_fract_z
_atom_site_U_iso_or_equiv
_atom_site_adp_type
_atom_site_occupancy
_atom_site_symmetry_multiplicity
_atom_site_calc_flag
_atom_site_refinement_flags
_atom_site_disorder_assembly
_atom_site_disorder_group
C1 C 1.3581(4) 0.0615(11) 0.4323(3) 0.0769(14) Uani 1 1 d . . .
C2 C 1.3161(4) -0.1458(11) 0.4056(4) 0.0810(14) Uani 1 1 d . . .
H2 H 1.3459 -0.2293 0.3559 0.097 Uiso 1 1 calc R . .
C3 C 1.2280(4) -0.2310(10) 0.4539(3) 0.0700(11) Uani 1 1 d . . .
H3 H 1.1966 -0.3718 0.4354 0.084 Uiso 1 1 calc R . .
C4 C 1.1859(3) -0.1093(8) 0.5297(3) 0.0586(9) Uani 1 1 d . . .
C5 C 1.2305(4) 0.1029(9) 0.5548(3) 0.0717(11) Uani 1 1 d . . .
H5 H 1.2016 0.1875 0.6047 0.086 Uiso 1 1 calc R . .
C6 C 1.3184(4) 0.1897(10) 0.5055(4) 0.0792(13) Uani 1 1 d . . .
H6 H 1.3495 0.3320 0.5220 0.095 Uiso 1 1 calc R . .
C7 C 1.0916(3) -0.2136(8) 0.5803(3) 0.0552(9) Uani 1 1 d . . .
C8 C 1.0500(3) -0.0913(7) 0.6675(3) 0.0583(9) Uani 1 1 d . . .
H8A H 1.0235 0.0596 0.6468 0.070 Uiso 1 1 calc R . .
H8B H 1.1127 -0.0706 0.7166 0.070 Uiso 1 1 calc R . .
C9 C 0.9560(3) -0.2151(7) 0.7146(3) 0.0567(9) Uani 1 1 d . . .
H9 H 0.8954 -0.2473 0.6636 0.068 Uiso 1 1 calc R . .
C10 C 0.9901(4) -0.4381(8) 0.7660(3) 0.0669(10) Uani 1 1 d . . .
H10A H 1.0291 -0.5339 0.7217 0.080 Uiso 1 1 calc R . .
H10B H 0.9231 -0.5191 0.7823 0.080 Uiso 1 1 calc R . .
C11 C 1.0657(4) -0.3969(8) 0.8589(3) 0.0672(10) Uani 1 1 d . . .
H11A H 1.0762 -0.5393 0.8951 0.081 Uiso 1 1 calc R . .
H11B H 1.1388 -0.3446 0.8419 0.081 Uiso 1 1 calc R . .
C12 C 1.0149(3) -0.2209(9) 0.9222(3) 0.0627(9) Uani 1 1 d . . .
H12A H 0.9462 -0.2810 0.9455 0.075 Uiso 1 1 calc R . .
H12B H 1.0668 -0.1881 0.9789 0.075 Uiso 1 1 calc R . .
O6 O 0.99043(15) -0.0120(4) 0.86762(14) 0.040 Uani 1 1 d . . .
C13 C 0.8020(3) -0.0317(8) 0.7975(3) 0.0582(9) Uani 1 1 d . A .
C15 C 0.6719(2) 0.1867(7) 0.8745(3) 0.117(10) Uani 0.55(2) 1 d P A 1
H15A H 0.6147 0.0718 0.8583 0.141 Uiso 0.55(2) 1 calc PR A 1
H15B H 0.6645 0.3074 0.8256 0.141 Uiso 0.55(2) 1 calc PR A 1
C14 C 0.6610(2) 0.2839(7) 0.9778(3) 0.0642(11) Uani 1 1 d R . .
C17 C 0.6073(2) 0.1918(7) 1.0553(3) 0.0863(16) Uani 1 1 d R A .
H17 H 0.5751 0.0467 1.0505 0.104 Uiso 1 1 calc R . .
C18 C 0.6027(6) 0.321(2) 1.1402(5) 0.128 Uani 1 1 d . . .
H18 H 0.5660 0.2646 1.1927 0.154 Uiso 1 1 calc R A .
C19 C 0.6518(7) 0.531(3) 1.1465(7) 0.177 Uani 1 1 d . A .
H19 H 0.6487 0.6179 1.2033 0.213 Uiso 1 1 calc R . .
C20 C 0.7048(6) 0.6143(15) 1.0713(10) 0.160(5) Uani 1 1 d . . .
H20 H 0.7402 0.7561 1.0766 0.192 Uiso 1 1 calc R A .
C16 C 0.7064(4) 0.4910(12) 0.9880(6) 0.0963(18) Uani 1 1 d . A .
H16 H 0.7408 0.5537 0.9355 0.116 Uiso 1 1 calc R . .
C15' C 0.6631(8) 0.113(3) 0.8975(10) 0.061(4) Uani 0.45(2) 1 d P A 2
H15C H 0.6199 0.1670 0.8388 0.073 Uiso 0.45(2) 1 calc PR A 2
H15D H 0.6318 -0.0317 0.9172 0.073 Uiso 0.45(2) 1 calc PR A 2
N1 N 1.4543(4) 0.1529(13) 0.3821(4) 0.1009(19) Uani 1 1 d . . .
N2 N 0.9130(3) -0.0588(7) 0.7867(2) 0.064 Uani 1 1 d . . .
O1 O 1.4869(4) 0.3423(13) 0.4005(4) 0.127(2) Uani 1 1 d . . .
O2 O 1.4932(5) 0.0251(14) 0.3227(5) 0.151(3) Uani 1 1 d . . .
O3 O 1.0509(3) -0.3949(6) 0.5514(2) 0.0735(8) Uani 1 1 d . . .
O4 O 0.7302(2) -0.0968(9) 0.7375(2) 0.0882(12) Uani 1 1 d . . .
O5 O 0.7845(2) 0.0850(7) 0.87892(19) 0.0693(8) Uani 1 1 d . . .

loop_
_atom_site_aniso_label
_atom_site_aniso_U_11
_atom_site_aniso_U_22
_atom_site_aniso_U_33
_atom_site_aniso_U_23
_atom_site_aniso_U_13
_atom_site_aniso_U_12
C1 0.064(2) 0.098(4) 0.068(2) 0.029(3) 0.0012(19) -0.001(3)
C2 0.083(3) 0.093(4) 0.069(3) 0.007(3) 0.016(2) -0.001(3)
C3 0.080(3) 0.072(3) 0.059(2) -0.003(2) 0.0085(19) -0.005(2)
C4 0.064(2) 0.059(2) 0.0517(18) 0.0037(16) -0.0010(16) 0.0048(19)
C5 0.081(3) 0.063(3) 0.071(2) 0.000(2) 0.000(2) -0.007(2)
C6 0.074(3) 0.076(3) 0.085(3) 0.018(3) -0.007(2) -0.012(2)
C7 0.062(2) 0.052(2) 0.0501(17) -0.0059(16) 0.0005(15) -0.0022(18)
C8 0.075(2) 0.046(2) 0.0543(18) -0.0020(16) 0.0028(17) 0.0001(18)
C9 0.0613(19) 0.051(2) 0.0575(19) -0.0130(18) 0.0032(16) -0.0015(18)
C10 0.080(2) 0.047(2) 0.077(2) -0.0043(19) 0.023(2) -0.0040(19)
C11 0.076(2) 0.055(2) 0.072(2) 0.012(2) 0.0183(19) 0.013(2)
C12 0.0578(19) 0.074(3) 0.0555(18) 0.0037(19) 0.0000(15) 0.001(2)
O6 0.034 0.045 0.041 -0.011 -0.002 0.000
C13 0.0558(18) 0.065(2) 0.0535(17) -0.0010(19) 0.0021(15) 0.0028(19)
C15 0.078(8) 0.22(3) 0.056(6) -0.018(9) 0.007(5) 0.057(12)
C14 0.0420(16) 0.083(3) 0.068(2) 0.002(2) 0.0091(16) 0.011(2)
C17 0.063(3) 0.080(3) 0.120(4) 0.018(3) 0.027(3) 0.006(2)
C18 0.103 0.204 0.082 0.033 0.034 0.054
C19 0.104 0.284 0.138 -0.108 -0.027 0.096
C20 0.075(4) 0.095(5) 0.302(13) -0.091(8) -0.039(5) 0.024(4)
C16 0.058(2) 0.073(3) 0.159(5) 0.023(4) 0.021(3) 0.002(3)
C15' 0.031(5) 0.090(8) 0.060(6) 0.000(6) 0.004(3) 0.002(4)
N1 0.069(3) 0.139(6) 0.094(3) 0.047(4) 0.000(2) -0.008(3)
N2 0.060 0.068 0.061 -0.012 -0.003 0.006
O1 0.093(3) 0.177(6) 0.107(3) 0.033(3) -0.014(2) -0.065(4)
O2 0.134(4) 0.163(6) 0.168(5) 0.046(5) 0.082(4) 0.001(4)
O3 0.0862(19) 0.0663(19) 0.0701(16) -0.0224(16) 0.0185(14) -0.0172(17)
O4 0.0588(15) 0.133(3) 0.0699(17) -0.028(2) -0.0109(13) 0.006(2)
O5 0.0477(12) 0.100(2) 0.0597(13) -0.0174(16) 0.0045(10) 0.0128(15)

loop_
_atom_type_symbol
_atom_type_description
_atom_type_scat_dispersion_real
_atom_type_scat_dispersion_imag
_atom_type_scat_source
C C 0.0181 0.0091 'International Tables Vol C Tables 4.2.6.8 and 6.1.1.4'
H H 0.0000 0.0000 'International Tables Vol C Tables 4.2.6.8 and 6.1.1.4'
N N 0.0311 0.0180 'International Tables Vol C Tables 4.2.6.8 and 6.1.1.4'
O O 0.0492 0.0322 'International Tables Vol C Tables 4.2.6.8 and 6.1.1.4'

loop_
_geom_angle_atom_site_label_1
_geom_angle_atom_site_label_2
_geom_angle_atom_site_label_3
_geom_angle
C2 C1 C6 123.1(5)
C2 C1 N1 118.9(6)
C6 C1 N1 118.0(6)
C1 C2 C3 118.4(5)
C1 C2 H2 120.8
C3 C2 H2 120.8
C2 C3 C4 120.7(5)
C2 C3 H3 119.7
C4 C3 H3 119.7
C5 C4 C3 119.4(4)
C5 C4 C7 122.6(4)
C3 C4 C7 117.9(4)
C4 C5 C6 119.9(5)
C4 C5 H5 120.1
C6 C5 H5 120.1
C1 C6 C5 118.5(5)
C1 C6 H6 120.8
C5 C6 H6 120.8
O3 C7 C4 120.0(4)
O3 C7 C8 121.3(4)
C4 C7 C8 118.7(4)
C7 C8 C9 114.2(3)
C7 C8 H8A 108.7
C9 C8 H8A 108.7
C7 C8 H8B 108.7
C9 C8 H8B 108.7
H8A C8 H8B 107.6
N2 C9 C10 108.5(3)
N2 C9 C8 107.4(3)
C10 C9 C8 115.1(3)
N2 C9 H9 108.6
C10 C9 H9 108.6
C8 C9 H9 108.6
C9 C10 C11 111.7(4)
C9 C10 H10A 109.3
C11 C10 H10A 109.3
C9 C10 H10B 109.3
C11 C10 H10B 109.3
H10A C10 H10B 107.9
C12 C11 C10 110.5(3)
C12 C11 H11A 109.6
C10 C11 H11A 109.6
C12 C11 H11B 109.6
C10 C11 H11B 109.6
H11A C11 H11B 108.1
O6 C12 C11 110.8(3)
O6 C12 H12A 109.5
C11 C12 H12A 109.5
O6 C12 H12B 109.5
C11 C12 H12B 109.5
H12A C12 H12B 108.1
N2 O6 C12 109.4(3)
O4 C13 O5 125.5(4)
O4 C13 N2 122.7(4)
O5 C13 N2 111.7(3)
O5 C15 C14 104.90(17)
O5 C15 H15A 110.8
C14 C15 H15A 110.8
O5 C15 H15B 110.8
C14 C15 H15B 110.8
H15A C15 H15B 108.8
C16 C14 C17 118.8(3)
C16 C14 C15' 131.2(7)
C17 C14 C15' 109.8(7)
C16 C14 C15 111.7(3)
C17 C14 C15 129.5
C15' C14 C15 20.9(7)
C18 C17 C14 118.5(5)
C18 C17 H17 120.7
C14 C17 H17 120.7
C19 C18 C17 119.8(7)
C19 C18 H18 120.1
C17 C18 H18 120.1
C20 C19 C18 120.4(7)
C20 C19 H19 119.8
C18 C19 H19 119.8
C19 C20 C16 119.6(9)
C19 C20 H20 120.2
C16 C20 H20 120.2
C14 C16 C20 122.8(7)
C14 C16 H16 118.6
C20 C16 H16 118.6
C14 C15' O5 105.8(7)
C14 C15' H15C 110.6
O5 C15' H15C 110.6
C14 C15' H15D 110.6
O5 C15' H15D 110.6
H15C C15' H15D 108.7
O1 N1 O2 124.8(6)
O1 N1 C1 119.2(7)
O2 N1 C1 115.9(7)
C13 N2 O6 118.5(3)
C13 N2 C9 123.0(3)
O6 N2 C9 113.9(3)
C13 O5 C15 112.1(3)
C13 O5 C15' 114.5(5)
C15 O5 C15' 21.3(7)

loop_
_geom_bond_atom_site_label_1
_geom_bond_atom_site_label_2
_geom_bond_distance
C1 C2 1.349(9)
C1 C6 1.365(7)
C1 N1 1.482(6)
C2 C3 1.378(7)
C2 H2 0.9300
C3 C4 1.383(6)
C3 H3 0.9300
C4 C5 1.380(7)
C4 C7 1.497(6)
C5 C6 1.387(7)
C5 H5 0.9300
C6 H6 0.9300
C7 O3 1.217(6)
C7 C8 1.506(5)
C8 C9 1.521(6)
C8 H8A 0.9700
C8 H8B 0.9700
C9 N2 1.466(5)
C9 C10 1.518(6)
C9 H9 0.9800
C10 C11 1.516(6)
C10 H10A 0.9700
C10 H10B 0.9700
C11 C12 1.501(6)
C11 H11A 0.9700
C11 H11B 0.9700
C12 O6 1.447(5)
C12 H12A 0.9700
C12 H12B 0.9700
O6 N2 1.408(4)
C13 O4 1.198(5)
C13 O5 1.335(5)
C13 N2 1.354(5)
C15 O5 1.466(4)
C15 C14 1.5358
C15 H15A 0.9700
C15 H15B 0.9700
C14 C16 1.328(8)
C14 C17 1.3900
C14 C15' 1.484(14)
C17 C18 1.390(10)
C17 H17 0.9300
C18 C19 1.357(17)
C18 H18 0.9300
C19 C20 1.339(16)
C19 H19 0.9300
C20 C16 1.348(11)
C20 H20 0.9300
C16 H16 0.9300
C15' O5 1.500(10)
C15' H15C 0.9700
C15' H15D 0.9700
N1 O1 1.192(9)
N1 O2 1.222(9)

loop_
_geom_torsion_atom_site_label_1
_geom_torsion_atom_site_label_2
_geom_torsion_atom_site_label_3
_geom_torsion_atom_site_label_4
_geom_torsion
C6 C1 C2 C3 0.8(7)
N1 C1 C2 C3 178.9(4)
C1 C2 C3 C4 -1.8(7)
C2 C3 C4 C5 2.1(7)
C2 C3 C4 C7 -178.9(4)
C3 C4 C5 C6 -1.4(6)
C7 C4 C5 C6 179.6(4)
C2 C1 C6 C5 -0.1(7)
N1 C1 C6 C5 -178.2(4)
C4 C5 C6 C1 0.4(7)
C5 C4 C7 O3 175.6(4)
C3 C4 C7 O3 -3.4(6)
C5 C4 C7 C8 -5.2(6)
C3 C4 C7 C8 175.8(4)
O3 C7 C8 C9 0.6(6)
C4 C7 C8 C9 -178.7(3)
C7 C8 C9 N2 -170.9(3)
C7 C8 C9 C10 68.1(4)
N2 C9 C10 C11 -50.3(4)
C8 C9 C10 C11 70.0(4)
C9 C10 C11 C12 50.3(5)
C10 C11 C12 O6 -54.9(5)
C11 C12 O6 N2 60.6(4)
O5 C15 C14 C16 84.0(3)
O5 C15 C14 C17 -99.8(2)
O5 C15 C14 C15' -77.9(12)
C16 C14 C17 C18 0.4(4)
C15' C14 C17 C18 176.3(7)
C15 C14 C17 C18 -175.6(4)
C14 C17 C18 C19 -1.1(8)
C17 C18 C19 C20 0.0(11)
C18 C19 C20 C16 1.9(12)
C17 C14 C16 C20 1.5(7)
C15' C14 C16 C20 -173.3(8)
C15 C14 C16 C20 178.2(5)
C19 C20 C16 C14 -2.7(10)
C16 C14 C15' O5 51.1(13)
C17 C14 C15' O5 -124.0(8)
C15 C14 C15' O5 73.7(12)
C2 C1 N1 O1 175.0(5)
C6 C1 N1 O1 -6.9(7)
C2 C1 N1 O2 -4.0(7)
C6 C1 N1 O2 174.2(5)
O4 C13 N2 O6 -169.6(4)
O5 C13 N2 O6 13.7(6)
O4 C13 N2 C9 -15.0(7)
O5 C13 N2 C9 168.3(4)
C12 O6 N2 C13 93.0(4)
C12 O6 N2 C9 -63.8(4)
C10 C9 N2 C13 -97.6(4)
C8 C9 N2 C13 137.4(4)
C10 C9 N2 O6 58.0(4)
C8 C9 N2 O6 -67.0(4)
O4 C13 O5 C15 -17.2(7)
N2 C13 O5 C15 159.3(4)
O4 C13 O5 C15' 5.8(10)
N2 C13 O5 C15' -177.6(8)
C14 C15 O5 C13 172.5(3)
C14 C15 O5 C15' 71.6(14)
C14 C15' O5 C13 -168.7(7)
C14 C15' O5 C15 -80.4(17)
